data_2005943
loop_
_publ_author_name
'Fielding, C.'
'Parsons, S.'
'Winpenny, R. E. P.'

_publ_section_title
;
 <i>fac</i>-Tris(6-methyl-2-mercaptopyridinato)cobalt(III) at 150K
;
_journal_issue 2
_journal_name_full 'Acta Crystallographica Section C'
_journal_page_first 174
_journal_page_last 176
_journal_paper_doi 10.1107/S0108270196013200
_journal_volume 53
_journal_year 1997
_chemical_formula_iupac '[Co (C6 H6 N1 S1)3]'
_chemical_formula_sum 'C18 H18 Co N3 S3'
_chemical_formula_weight 431.46
_chemical_name_systematic
;
Fac-tris(6-methyl-2-mercaptopyridinate)cobalt(III)
;
_space_group_IT_number 14
_symmetry_cell_setting monoclinic
_symmetry_space_group_name_Hall '-P 2yn'
_symmetry_space_group_name_H-M 'P 1 21/n 1'
_audit_creation_method SHELXTL
_cell_angle_alpha 90.00
_cell_angle_beta 99.77(5)
_cell_angle_gamma 90.00
_cell_formula_units_Z 4
_cell_length_a 8.648(3)
_cell_length_b 14.383(6)
_cell_length_c 15.173(6)
_cell_measurement_reflns_used 44
_cell_measurement_temperature 150.0(2)
_cell_measurement_theta_max 16
_cell_measurement_theta_min 15
_cell_volume 1859.9(13)
_computing_cell_refinement DIF4
_computing_data_collection 'DIF4 (Stoe & Cie, 1990a)'
_computing_data_reduction 'REDU4 (Stoe & Cie, 1990b)'
_computing_molecular_graphics SHELXTL/PC
_computing_publication_material SHELXTL/PC
_computing_structure_refinement 'SHELXTL/PC (Sheldrick, 1995)'
_computing_structure_solution 'SIR92 (Altomare et al,, 1994)'
_diffrn_ambient_temperature 150.0(2)
_diffrn_measurement_device
;
Stoe Stadi4 diffractometer equipped with an Oxford Cryosystems variable
temperature device (Cosier & Glazer, 1986)
;
_diffrn_measurement_method \w-\q
_diffrn_radiation_monochromator graphite
_diffrn_radiation_source 'fine-focus sealed tube'
_diffrn_radiation_type MoK\a
_diffrn_radiation_wavelength 0.71073
_diffrn_reflns_av_R_equivalents 0.0000
_diffrn_reflns_av_sigmaI/netI 0.0221
_diffrn_reflns_limit_h_max 10
_diffrn_reflns_limit_h_min -10
_diffrn_reflns_limit_k_max 17
_diffrn_reflns_limit_k_min 0
_diffrn_reflns_limit_l_max 18
_diffrn_reflns_limit_l_min 0
_diffrn_reflns_number 3272
_diffrn_reflns_theta_max 25.04
_diffrn_reflns_theta_min 2.54
_diffrn_standards_decay_% <2
_diffrn_standards_interval_time 60
_diffrn_standards_number 3
_exptl_absorpt_coefficient_mu 1.265
_exptl_absorpt_correction_T_max 0.607
_exptl_absorpt_correction_T_min 0.488
_exptl_absorpt_correction_type '\y-scans (North, Phillips & Mathews, 1968)'
_exptl_crystal_colour Black
_exptl_crystal_density_diffrn 1.541
_exptl_crystal_density_meas ?
_exptl_crystal_description block
_exptl_crystal_F_000 888
_exptl_crystal_size_max 0.50
_exptl_crystal_size_mid 0.40
_exptl_crystal_size_min 0.40
_refine_diff_density_max 0.39
_refine_diff_density_min -0.32
_refine_ls_extinction_coef 0.0020(4)
_refine_ls_extinction_method 'SHELXL93 (Sheldrick, 1993)'
_refine_ls_goodness_of_fit_all 1.055
_refine_ls_goodness_of_fit_obs 1.076
_refine_ls_hydrogen_treatment 'H atoms: see text'
_refine_ls_matrix_type full
_refine_ls_number_parameters 230
_refine_ls_number_reflns 3267
_refine_ls_number_restraints 0
_refine_ls_restrained_S_all 1.070
_refine_ls_restrained_S_obs 1.076
_refine_ls_R_factor_all 0.0374
_refine_ls_R_factor_obs 0.0288
_refine_ls_shift/esd_max 0.001
_refine_ls_shift/esd_mean 0.000
_refine_ls_structure_factor_coef Fsqd
_refine_ls_weighting_details 'w = 1/[\s^2^(Fo^2^)+(0.0408P)^2^+0.9186P] where P=(Fo^2^+2Fc^2^)/3'
_refine_ls_weighting_scheme calc
_refine_ls_wR_factor_all 0.0729
_refine_ls_wR_factor_obs 0.0678
_reflns_number_observed 2828
_reflns_number_total 3272
_reflns_observed_criterion >2sigma(I)
_cod_data_source_file mu1291.cif
_cod_data_source_block cosmhp
_cod_depositor_comments
;
The following automatic conversions were performed:
'_symmetry_cell_setting' value 'Monoclinic' changed to 'monoclinic'
according to '/home/saulius/struct/CIF-dictionaries/cif_core.dic'
dictionary named 'cif_core.dic' version 2.4.1 from 2010-06-29.

Automatic conversion script
Id: cif_fix_enum 1527 2010-12-29 10:47:43Z saulius 

The following automatic conversions were performed:

'_symmetry_cell_setting' value 'Monoclinic' changed to 'monoclinic'
according to /home/saulius/struct/CIF-dictionaries/cif_core.dic
dictionary named 'cif_core.dic' version 2.4.1 from 2010-06-29.

Automatic conversion script
Id: cif_fix_values 1715 2011-07-08 13:25:40Z adriana 

The following automatic conversions were performed:

'_exptl_crystal_density_meas' value 'not measured' was changed to '?'
- the value is perceived as not measured.

Automatic conversion script
Id: cif_fix_values 3008 2015-01-20 13:52:24Z robertas 

The following automatic conversions were performed:

'_refine_ls_weighting_scheme' value 'calc w =
1/[\s^2^(Fo^2^)+(0.0408P)^2^+0.9186P] where P=(Fo^2^+2Fc^2^)/3' was
changed to 'calc'. New tag '_refine_ls_weighting_details' was
created. The value of the new tag was set to 'w =
1/[\s^2^(Fo^2^)+(0.0408P)^2^+0.9186P] where P=(Fo^2^+2Fc^2^)/3'.

Automatic conversion script
Id: cif_fix_values 3143 2015-03-26 13:38:13Z robertas 
;
_cod_original_cell_volume 1859.9(12)
_cod_original_sg_symbol_H-M 'P 21/n'
_cod_database_code 2005943

loop_
_symmetry_equiv_pos_as_xyz
'x, y, z'
'-x+1/2, y+1/2, -z+1/2'
'-x, -y, -z'
'x-1/2, -y-1/2, z-1/2'

loop_
_atom_site_aniso_label
_atom_site_aniso_U_11
_atom_site_aniso_U_12
_atom_site_aniso_U_13
_atom_site_aniso_U_22
_atom_site_aniso_U_23
_atom_site_aniso_U_33
Co 0.0157(2) -0.00016(12) 0.00287(12) 0.0128(2) 0.00061(12) 0.0129(2)
N11 0.0198(10) 0.0001(8) 0.0056(8) 0.0136(10) 0.0006(8) 0.0146(10)
C21 0.0264(13) -0.0035(10) 0.0087(10) 0.0163(12) 0.0002(10) 0.0196(12)
C31 0.0324(14) -0.0012(11) 0.0129(11) 0.0171(13) -0.0039(10) 0.0304(14)
C41 0.036(2) 0.0084(11) 0.0187(12) 0.0170(13) 0.0038(12) 0.041(2)
C51 0.0234(13) 0.0074(10) 0.0075(11) 0.0227(13) 0.0071(11) 0.0348(15)
C61 0.0213(12) 0.0001(9) 0.0054(10) 0.0183(12) 0.0041(10) 0.0195(12)
S1 0.0200(3) 0.0015(2) -0.0019(2) 0.0230(3) 0.0019(2) 0.0198(3)
C1M 0.0339(15) -0.0024(11) -0.0038(11) 0.0203(13) -0.0055(11) 0.0250(14)
N12 0.0199(10) -0.0008(8) 0.0038(8) 0.0168(10) 0.0012(8) 0.0159(10)
C22 0.0223(12) 0.0004(10) 0.0052(10) 0.0194(12) 0.0050(10) 0.0239(13)
C32 0.0286(14) -0.0006(11) 0.0136(11) 0.0299(14) 0.0076(12) 0.0287(14)
C42 0.0342(15) 0.0089(12) 0.0165(12) 0.036(2) 0.0057(12) 0.0230(14)
C52 0.0320(14) 0.0067(11) 0.0076(11) 0.0273(14) -0.0021(11) 0.0206(13)
C62 0.0195(12) 0.0020(10) 0.0025(9) 0.0205(12) 0.0009(10) 0.0190(12)
S2 0.0288(3) -0.0038(2) 0.0072(2) 0.0160(3) -0.0029(2) 0.0198(3)
C2M 0.039(2) -0.0089(12) 0.0123(12) 0.0209(14) 0.0028(12) 0.0331(15)
N13 0.0188(10) 0.0017(8) 0.0016(8) 0.0122(9) -0.0011(8) 0.0198(10)
C23 0.0213(13) 0.0028(10) 0.0001(11) 0.0155(12) -0.0059(11) 0.0329(14)
C33 0.0261(14) 0.0085(11) -0.0098(12) 0.0261(14) -0.0052(12) 0.038(2)
C43 0.044(2) 0.0125(12) -0.0091(12) 0.0267(14) -0.0010(11) 0.0229(14)
C53 0.040(2) 0.0040(11) 0.0019(11) 0.0186(13) 0.0012(10) 0.0173(12)
C63 0.0249(13) -0.0008(9) 0.0018(10) 0.0097(11) -0.0024(9) 0.0189(12)
S3 0.0210(3) -0.0026(2) 0.0053(2) 0.0189(3) 0.0013(2) 0.0159(3)
C3M 0.0175(13) 0.0034(12) 0.0051(12) 0.038(2) -0.0009(13) 0.046(2)

loop_
_atom_site_label
_atom_site_occupancy
_atom_site_fract_x
_atom_site_fract_y
_atom_site_fract_z
_atom_site_U_iso_or_equiv
_atom_site_thermal_displace_type
_atom_site_calc_flag
_atom_site_refinement_flags
_atom_site_type_symbol
Co 1 0.96474(3) 0.31627(2) 0.25063(2) 0.01371(11) Uani d . Co
N11 1 0.9969(2) 0.19168(13) 0.19895(12) 0.0157(4) Uani d . N
C21 1 0.9289(3) 0.1316(2) 0.1345(2) 0.0202(5) Uani d . C
C31 1 0.9999(3) 0.0464(2) 0.1254(2) 0.0258(6) Uani d . C
H31 1 0.9518(3) 0.0034(2) 0.0816(2) 0.031 Uiso calc R H
C41 1 1.1407(3) 0.0231(2) 0.1798(2) 0.0297(6) Uani d . C
H41 1 1.1883(3) -0.0354(2) 0.1732(2) 0.036 Uiso calc R H
C51 1 1.2109(3) 0.0854(2) 0.2434(2) 0.0267(6) Uani d . C
H51 1 1.3082(3) 0.0714(2) 0.2803(2) 0.032 Uiso calc R H
C61 1 1.1351(3) 0.1694(2) 0.2517(2) 0.0195(5) Uani d . C
S1 1 1.19160(7) 0.25888(4) 0.32703(4) 0.0216(2) Uani d . S
C1M 1 0.7804(3) 0.1590(2) 0.0750(2) 0.0274(6) Uani d . C
H1M1 1 0.7441(11) 0.1077(5) 0.0342(8) 0.041 Uiso calc R H
H1M2 1 0.7993(6) 0.2141(7) 0.0403(9) 0.041 Uiso calc R H
H1M3 1 0.7001(7) 0.1734(12) 0.1115(2) 0.041 Uiso calc R H
N12 1 0.8488(2) 0.28216(13) 0.34744(13) 0.0175(4) Uani d . N
C22 1 0.7715(3) 0.2094(2) 0.3759(2) 0.0217(5) Uani d . C
C32 1 0.7105(3) 0.2171(2) 0.4542(2) 0.0281(6) Uani d . C
H32 1 0.6528(3) 0.1669(2) 0.4733(2) 0.034 Uiso calc R H
C42 1 0.7336(3) 0.2980(2) 0.5052(2) 0.0299(6) Uani d . C
H42 1 0.6943(3) 0.3023(2) 0.5598(2) 0.036 Uiso calc R H
C52 1 0.8132(3) 0.3716(2) 0.4763(2) 0.0263(6) Uani d . C
H52 1 0.8308(3) 0.4272(2) 0.5104(2) 0.032 Uiso calc R H
C62 1 0.8669(3) 0.3620(2) 0.3957(2) 0.0198(5) Uani d . C
S2 1 0.96537(7) 0.44270(4) 0.34019(4) 0.0212(2) Uani d . S
C2M 1 0.7545(3) 0.1214(2) 0.3220(2) 0.0303(6) Uani d . C
H2M1 1 0.6843(18) 0.0786(5) 0.3464(8) 0.045 Uiso calc R H
H2M2 1 0.8577(5) 0.0922(7) 0.3248(10) 0.045 Uiso calc R H
H2M3 1 0.7105(20) 0.1358(2) 0.2597(3) 0.045 Uiso calc R H
N13 1 0.7968(2) 0.36337(13) 0.15664(13) 0.0171(4) Uani d . N
C23 1 0.6382(3) 0.3645(2) 0.1349(2) 0.0238(5) Uani d . C
C33 1 0.5695(3) 0.3926(2) 0.0495(2) 0.0318(6) Uani d . C
H33 1 0.4585(3) 0.3928(2) 0.0333(2) 0.038 Uiso calc R H
C43 1 0.6607(3) 0.4201(2) -0.0118(2) 0.0328(7) Uani d . C
H43 1 0.6124(3) 0.4381(2) -0.0702(2) 0.039 Uiso calc R H
C53 1 0.8218(3) 0.4216(2) 0.0111(2) 0.0256(6) Uani d . C
H53 1 0.8863(3) 0.4411(2) -0.0302(2) 0.031 Uiso calc R H
C63 1 0.8862(3) 0.3937(2) 0.0971(2) 0.0181(5) Uani d . C
S3 1 1.08266(7) 0.38597(4) 0.14607(4) 0.01833(15) Uani d . S
C3M 1 0.5432(3) 0.3344(2) 0.2031(2) 0.0338(7) Uani d . C
H3M1 1 0.5781(16) 0.3682(10) 0.2591(4) 0.051 Uiso calc R H
H3M2 1 0.5570(18) 0.2675(3) 0.2137(10) 0.051 Uiso calc R H
H3M3 1 0.4322(4) 0.3479(12) 0.1814(6) 0.051 Uiso calc R H

loop_
_atom_type_symbol
_atom_type_description
_atom_type_scat_dispersion_real
_atom_type_scat_dispersion_imag
_atom_type_scat_source
C C 0.0033 0.0016 'International Tables Vol C Tables 4.2.6.8 and 6.1.1.4'
H H 0.0000 0.0000 'International Tables Vol C Tables 4.2.6.8 and 6.1.1.4'
N N 0.0061 0.0033 'International Tables Vol C Tables 4.2.6.8 and 6.1.1.4'
S S 0.1246 0.1234 'International Tables Vol C Tables 4.2.6.8 and 6.1.1.4'
Co Co 0.3494 0.9721 'International Tables Vol C Tables 4.2.6.8 and 6.1.1.4'

loop_
_geom_angle_atom_site_label_1
_geom_angle_atom_site_label_2
_geom_angle_atom_site_label_3
_geom_angle
_geom_angle_publ_flag
N13 Co N12 102.61(8) y
N13 Co N11 99.14(8) y
N12 Co N11 101.03(8) y
N13 Co S1 164.65(6) y
N12 Co S1 91.94(7) y
N11 Co S1 72.93(6) y
N13 Co S3 72.85(6) y
N12 Co S3 167.99(6) y
N11 Co S3 90.74(6) y
S1 Co S3 93.80(4) y
N13 Co S2 94.84(6) y
N12 Co S2 72.77(6) y
N11 Co S2 165.70(6) y
S1 Co S2 94.12(4) y
S3 Co S2 96.28(4) y
C61 N11 C21 120.2(2) ?
C61 N11 Co 98.47(14) ?
C21 N11 Co 141.3(2) ?
N11 C21 C31 119.2(2) ?
N11 C21 C1M 119.3(2) ?
C31 C21 C1M 121.5(2) ?
C21 C31 C41 120.7(2) ?
C51 C41 C31 119.7(2) ?
C41 C51 C61 118.0(2) ?
N11 C61 C51 122.2(2) ?
N11 C61 S1 109.6(2) ?
C51 C61 S1 128.3(2) ?
C61 S1 Co 79.03(9) ?
C22 N12 C62 120.0(2) ?
C22 N12 Co 140.4(2) ?
C62 N12 Co 99.48(15) ?
N12 C22 C32 119.6(2) ?
N12 C22 C2M 119.1(2) ?
C32 C22 C2M 121.2(2) ?
C22 C32 C42 120.2(2) ?
C52 C42 C32 120.0(2) ?
C42 C52 C62 117.6(2) ?
N12 C62 C52 122.4(2) ?
N12 C62 S2 108.9(2) ?
C52 C62 S2 128.7(2) ?
C62 S2 Co 78.67(9) ?
C23 N13 C63 120.1(2) ?
C23 N13 Co 140.4(2) ?
C63 N13 Co 99.14(15) ?
N13 C23 C33 119.0(2) ?
N13 C23 C3M 118.8(2) ?
C33 C23 C3M 122.2(2) ?
C43 C33 C23 120.7(2) ?
C33 C43 C53 120.3(2) ?
C43 C53 C63 117.4(3) ?
N13 C63 C53 122.4(2) ?
N13 C63 S3 108.7(2) ?
C53 C63 S3 128.9(2) ?
C63 S3 Co 78.69(9) ?

loop_
_geom_bond_atom_site_label_1
_geom_bond_atom_site_label_2
_geom_bond_site_symmetry_2
_geom_bond_distance
_geom_bond_publ_flag
Co N13 . 1.975(2) y
Co N12 . 1.976(2) y
Co N11 . 1.994(2) y
Co S1 . 2.2588(12) y
Co S3 . 2.2607(10) y
Co S2 . 2.2696(9) y
N11 C61 . 1.359(3) ?
N11 C21 . 1.361(3) ?
C21 C31 . 1.389(3) ?
C21 C1M . 1.492(4) ?
C31 C41 . 1.391(4) ?
C41 C51 . 1.380(4) ?
C51 C61 . 1.391(3) ?
C61 S1 . 1.735(3) y
N12 C22 . 1.351(3) ?
N12 C62 . 1.356(3) ?
C22 C32 . 1.384(4) ?
C22 C2M . 1.501(4) ?
C32 C42 . 1.392(4) ?
C42 C52 . 1.375(4) ?
C52 C62 . 1.387(3) ?
C62 S2 . 1.740(2) y
N13 C23 . 1.355(3) ?
N13 C63 . 1.357(3) ?
C23 C33 . 1.391(4) ?
C23 C3M . 1.491(4) ?
C33 C43 . 1.376(4) ?
C43 C53 . 1.377(4) ?
C53 C63 . 1.388(3) ?
C63 S3 . 1.738(3) y
